data_2223369
loop_
_publ_author_name
'Monroe, Thomas Blake'
'Moazami, Yasamin'
'Jones, Daniel S.'
'Ogle, Craig A.'

_publ_section_title
;
 Methyl 5,6-dimethoxy-1<i>H</i>-indole-2-carboxylate
;
_journal_coeditor_code FJ2241
_journal_issue 10
_journal_name_full 'Acta Crystallographica Section E'
_journal_page_first o2353
_journal_paper_doi 10.1107/S1600536809034667
_journal_volume 65
_journal_year 2009
_chemical_formula_iupac 'C12 H13 N1 O4'
_chemical_formula_moiety 'C12 H13 N1 O4'
_chemical_formula_sum 'C12 H13 N O4'
_chemical_formula_weight 235.23
_chemical_name_systematic
;
Methyl 5,6-dimethoxy-1<i>H</i>-indole-2-carboxylate
;
_space_group_IT_number 61
_symmetry_cell_setting orthorhombic
_symmetry_space_group_name_Hall '-P 2ac 2ab'
_symmetry_space_group_name_H-M 'P b c a'
_audit_creation_method 'WinGX routine CIF_UPDATE'
_cell_angle_alpha 90
_cell_angle_beta 90
_cell_angle_gamma 90
_cell_formula_units_Z 8
_cell_length_a 17.0768(19)
_cell_length_b 7.7232(11)
_cell_length_c 17.678(2)
_cell_measurement_reflns_used 25
_cell_measurement_temperature 295(2)
_cell_measurement_theta_max 43.03
_cell_measurement_theta_min 10.03
_cell_volume 2331.5(5)
_computing_cell_refinement 'CAD-4 EXPRESS  (Enraf--Nonius, 1994)'
_computing_data_collection 'CAD-4 EXPRESS  (Enraf--Nonius, 1994)'
_computing_data_reduction 'XCAD4 (Harms & Wocadlo, 1995)'
_computing_molecular_graphics
;ORTEP-3 for Windows (Farrugia, 1997) and <i>Mercury</i>
(Macrae <i>et al.</i>,  2006)
;
_computing_publication_material 'WinGX (Farrugia, 1999)'
_computing_structure_refinement 'SHELXL97 (Sheldrick, 2008)'
_computing_structure_solution 'SHELXS97 (Sheldrick, 2008)'
_diffrn_ambient_temperature 295(2)
_diffrn_measured_fraction_theta_full 1
_diffrn_measured_fraction_theta_max 1
_diffrn_measurement_device '\k-geometry diffractometer'
_diffrn_measurement_device_type 'Enraf--Nonius CAD-4'
_diffrn_measurement_method 'Non-profiled \w/2\q'
_diffrn_radiation_type CuK\a
_diffrn_radiation_wavelength 1.54184
_diffrn_reflns_av_R_equivalents 0.0302
_diffrn_reflns_limit_h_max 20
_diffrn_reflns_limit_h_min -20
_diffrn_reflns_limit_k_max 9
_diffrn_reflns_limit_k_min 0
_diffrn_reflns_limit_l_max 21
_diffrn_reflns_limit_l_min -21
_diffrn_reflns_number 9909
_diffrn_reflns_theta_full 67.41
_diffrn_reflns_theta_max 67.41
_diffrn_reflns_theta_min 5
_diffrn_standards_decay_% 1
_diffrn_standards_interval_count 171
_diffrn_standards_interval_time 57
_diffrn_standards_number 3
_exptl_absorpt_coefficient_mu 0.85
_exptl_absorpt_correction_type none
_exptl_crystal_colour colourless
_exptl_crystal_density_diffrn 1.34
_exptl_crystal_density_method 'not measured'
_exptl_crystal_description prism
_exptl_crystal_F_000 992
_exptl_crystal_size_max 0.36
_exptl_crystal_size_mid 0.22
_exptl_crystal_size_min 0.21
_refine_diff_density_max 0.143
_refine_diff_density_min -0.117
_refine_ls_extinction_coef 0.0047(4)
_refine_ls_extinction_expression Fc^*^=kFc[1+0.001xFc^2^\l^3^/sin(2\q)]^-1/4^
_refine_ls_extinction_method 'SHELXL97 (Sheldrick, 2008)'
_refine_ls_goodness_of_fit_ref 1.019
_refine_ls_hydrogen_treatment mixed
_refine_ls_matrix_type full
_refine_ls_number_parameters 162
_refine_ls_number_reflns 2098
_refine_ls_number_restraints 0
_refine_ls_restrained_S_all 1.019
_refine_ls_R_factor_gt 0.0345
_refine_ls_shift/su_max 0
_refine_ls_structure_factor_coef Fsqd
_refine_ls_weighting_details 'calc w=1/[\s^2^(Fo^2^)+(0.0613P)^2^+0.2248P] where P=(Fo^2^+2Fc^2^)/3'
_refine_ls_weighting_scheme calc
_refine_ls_wR_factor_ref 0.1015
_reflns_number_gt 1522
_reflns_number_total 2098
_reflns_threshold_expression I>2\s(I)
_cod_data_source_file fj2241.cif
_cod_data_source_block I
_cod_database_code 2223369
_cod_database_fobs_code 2223369

loop_
_symmetry_equiv_pos_as_xyz
'x, y, z'
'-x+1/2, -y, z+1/2'
'x+1/2, -y+1/2, -z'
'-x, y+1/2, -z+1/2'
'-x, -y, -z'
'x-1/2, y, -z-1/2'
'-x-1/2, y-1/2, z'
'x, -y-1/2, z-1/2'

loop_
_atom_site_type_symbol
_atom_site_label
_atom_site_fract_x
_atom_site_fract_y
_atom_site_fract_z
_atom_site_U_iso_or_equiv
_atom_site_adp_type
_atom_site_calc_flag
_atom_site_refinement_flags
_atom_site_occupancy
_atom_site_disorder_assembly
_atom_site_disorder_group
N N 0.05760(8) 0.76815(19) 0.51504(7) 0.0509(3) Uani d . 1 . .
O O1 0.07015(8) 1.05091(17) 0.41553(7) 0.0727(4) Uani d . 1 . .
O O2 0.17099(7) 0.92154(18) 0.35786(7) 0.0722(4) Uani d . 1 . .
O O3 0.00702(6) 0.30330(14) 0.69682(6) 0.0564(3) Uani d . 1 . .
O O4 0.12332(7) 0.14080(15) 0.64271(7) 0.0656(4) Uani d . 1 . .
C C2 0.11320(9) 0.7786(2) 0.45863(8) 0.0516(4) Uani d . 1 . .
C C3 0.15832(9) 0.6316(2) 0.46040(8) 0.0530(4) Uani d . 1 . .
H H3 0.2001 0.6062 0.4285 0.064 Uiso calc R 1 . .
C C4 0.15041(8) 0.3618(2) 0.54858(8) 0.0495(4) Uani d . 1 . .
H H4 0.1918 0.2997 0.5277 0.059 Uiso calc R 1 . .
C C5 0.10882(9) 0.2958(2) 0.60783(8) 0.0476(4) Uani d . 1 . .
C C6 0.04402(8) 0.3882(2) 0.63953(8) 0.0453(4) Uani d . 1 . .
C C7 0.02331(8) 0.5479(2) 0.61286(8) 0.0459(4) Uani d . 1 . .
H H7 -0.018 0.6096 0.634 0.055 Uiso calc R 1 . .
C C8 0.06679(8) 0.6150(2) 0.55251(8) 0.0448(4) Uani d . 1 . .
C C9 0.12971(8) 0.5256(2) 0.51953(8) 0.0466(4) Uani d . 1 . .
C C10 0.11447(10) 0.9300(2) 0.41017(9) 0.0556(4) Uani d . 1 . .
C C11 0.17434(13) 1.0657(4) 0.30566(12) 0.0936(8) Uani d . 1 . .
H H11A 0.1271 1.0693 0.2763 0.14 Uiso calc R 1 . .
H H11B 0.2184 1.0517 0.2725 0.14 Uiso calc R 1 . .
H H11C 0.1797 1.1718 0.3335 0.14 Uiso calc R 1 . .
C C12 0.18869(10) 0.0457(2) 0.61719(11) 0.0661(5) Uani d . 1 . .
H H12A 0.1826 0.0201 0.5644 0.099 Uiso calc R 1 . .
H H12B 0.1925 -0.0604 0.6452 0.099 Uiso calc R 1 . .
H H12C 0.2354 0.1128 0.6246 0.099 Uiso calc R 1 . .
C C13 -0.05334(10) 0.3942(2) 0.73565(10) 0.0622(5) Uani d . 1 . .
H H13A -0.0324 0.4989 0.7568 0.093 Uiso calc R 1 . .
H H13B -0.0737 0.3228 0.7755 0.093 Uiso calc R 1 . .
H H13C -0.0946 0.4221 0.7009 0.093 Uiso calc R 1 . .
H H1 0.0202(10) 0.852(2) 0.5251(10) 0.064(5) Uiso d . 1 . .

loop_
_atom_site_aniso_label
_atom_site_aniso_U_11
_atom_site_aniso_U_22
_atom_site_aniso_U_33
_atom_site_aniso_U_12
_atom_site_aniso_U_13
_atom_site_aniso_U_23
N 0.0517(7) 0.0518(8) 0.0492(7) -0.0002(6) 0.0024(6) 0.0013(6)
O1 0.0850(9) 0.0656(9) 0.0676(8) 0.0067(7) 0.0120(7) 0.0111(6)
O2 0.0623(7) 0.0919(10) 0.0624(7) 0.0005(7) 0.0096(6) 0.0236(7)
O3 0.0601(6) 0.0515(7) 0.0576(6) 0.0056(5) 0.0185(5) 0.0030(5)
O4 0.0607(7) 0.0554(7) 0.0806(8) 0.0140(6) 0.0226(6) 0.0125(6)
C2 0.0472(8) 0.0623(10) 0.0454(8) -0.0074(8) -0.0004(7) 0.0008(7)
C3 0.0422(8) 0.0693(11) 0.0475(8) -0.0042(8) 0.0021(6) 0.0007(8)
C4 0.0390(7) 0.0577(10) 0.0517(8) 0.0014(7) 0.0033(6) -0.0050(8)
C5 0.0442(8) 0.0465(9) 0.0520(8) 0.0006(6) 0.0013(6) -0.0026(7)
C6 0.0437(7) 0.0482(9) 0.0438(7) -0.0035(7) 0.0026(6) -0.0036(7)
C7 0.0435(8) 0.0486(9) 0.0457(8) 0.0003(7) 0.0029(6) -0.0069(7)
C8 0.0431(7) 0.0474(8) 0.0438(7) -0.0037(6) -0.0037(6) -0.0030(7)
C9 0.0375(7) 0.0583(10) 0.0441(7) -0.0041(7) -0.0016(6) -0.0028(7)
C10 0.0522(9) 0.0675(11) 0.0470(8) -0.0070(9) -0.0033(7) 0.0026(8)
C11 0.0829(14) 0.124(2) 0.0739(12) -0.0071(13) 0.0069(11) 0.0451(13)
C12 0.0582(10) 0.0595(11) 0.0806(12) 0.0141(9) 0.0098(9) 0.0036(9)
C13 0.0647(10) 0.0622(10) 0.0598(10) 0.0076(9) 0.0219(8) 0.0008(9)

loop_
_atom_type_symbol
_atom_type_description
_atom_type_scat_dispersion_real
_atom_type_scat_dispersion_imag
_atom_type_scat_source
C C 0.0181 0.0091 'International Tables Vol C Tables 4.2.6.8 and 6.1.1.4'
H H 0 0 'International Tables Vol C Tables 4.2.6.8 and 6.1.1.4'
N N 0.0311 0.018 'International Tables Vol C Tables 4.2.6.8 and 6.1.1.4'
O O 0.0492 0.0322 'International Tables Vol C Tables 4.2.6.8 and 6.1.1.4'

loop_
_geom_angle_atom_site_label_1
_geom_angle_atom_site_label_2
_geom_angle_atom_site_label_3
_geom_angle_site_symmetry_1
_geom_angle_site_symmetry_3
_geom_angle
_geom_angle_publ_flag
C8 N C2 . . 108.82(14) ?
C8 N H1 . . 126.2(11) ?
C2 N H1 . . 125.0(11) ?
C10 O2 C11 . . 115.57(16) ?
C6 O3 C13 . . 117.19(12) ?
C5 O4 C12 . . 117.03(13) ?
C3 C2 N . . 108.74(14) ?
C3 C2 C10 . . 132.24(14) ?
N C2 C10 . . 119.01(15) ?
C2 C3 C9 . . 107.56(14) ?
C2 C3 H3 . . 126.2 ?
C9 C3 H3 . . 126.2 ?
C5 C4 C9 . . 118.94(14) ?
C5 C4 H4 . . 120.5 ?
C9 C4 H4 . . 120.5 ?
C4 C5 O4 . . 125.31(14) ?
C4 C5 C6 . . 121.15(15) ?
O4 C5 C6 . . 113.54(13) ?
O3 C6 C7 . . 124.82(13) ?
O3 C6 C5 . . 114.20(13) ?
C7 C6 C5 . . 120.98(14) ?
C6 C7 C8 . . 117.36(13) ?
C6 C7 H7 . . 121.3 ?
C8 C7 H7 . . 121.3 ?
N C8 C7 . . 129.03(14) ?
N C8 C9 . . 108.22(13) ?
C7 C8 C9 . . 122.74(14) ?
C8 C9 C4 . . 118.80(14) ?
C8 C9 C3 . . 106.66(14) ?
C4 C9 C3 . . 134.55(14) ?
O1 C10 O2 . . 123.01(16) ?
O1 C10 C2 . . 124.67(15) ?
O2 C10 C2 . . 112.32(16) ?
O2 C11 H11A . . 109.5 ?
O2 C11 H11B . . 109.5 ?
H11A C11 H11B . . 109.5 ?
O2 C11 H11C . . 109.5 ?
H11A C11 H11C . . 109.5 ?
H11B C11 H11C . . 109.5 ?
O4 C12 H12A . . 109.5 ?
O4 C12 H12B . . 109.5 ?
H12A C12 H12B . . 109.5 ?
O4 C12 H12C . . 109.5 ?
H12A C12 H12C . . 109.5 ?
H12B C12 H12C . . 109.5 ?
O3 C13 H13A . . 109.5 ?
O3 C13 H13B . . 109.5 ?
H13A C13 H13B . . 109.5 ?
O3 C13 H13C . . 109.5 ?
H13A C13 H13C . . 109.5 ?
H13B C13 H13C . . 109.5 ?

loop_
_geom_bond_atom_site_label_1
_geom_bond_atom_site_label_2
_geom_bond_site_symmetry_2
_geom_bond_distance
_geom_bond_publ_flag
N C8 . 1.365(2) ?
N C2 . 1.3792(19) ?
N H1 . 0.926(19) ?
O1 C10 . 1.206(2) ?
O2 C10 . 1.338(2) ?
O2 C11 . 1.447(2) ?
O3 C6 . 1.3619(18) ?
O3 C13 . 1.4235(19) ?
O4 C5 . 1.3695(19) ?
O4 C12 . 1.410(2) ?
C2 C3 . 1.373(2) ?
C2 C10 . 1.449(2) ?
C3 C9 . 1.415(2) ?
C3 H3 . 0.93 ?
C4 C5 . 1.364(2) ?
C4 C9 . 1.410(2) ?
C4 H4 . 0.93 ?
C5 C6 . 1.431(2) ?
C6 C7 . 1.367(2) ?
C7 C8 . 1.399(2) ?
C7 H7 . 0.93 ?
C8 C9 . 1.404(2) ?
C11 H11A . 0.96 ?
C11 H11B . 0.96 ?
C11 H11C . 0.96 ?
C12 H12A . 0.96 ?
C12 H12B . 0.96 ?
C12 H12C . 0.96 ?
C13 H13A . 0.96 ?
C13 H13B . 0.96 ?
C13 H13C . 0.96 ?

loop_
_geom_hbond_atom_site_label_D
_geom_hbond_atom_site_label_H
_geom_hbond_atom_site_label_A
_geom_hbond_site_symmetry_A
_geom_hbond_distance_DH
_geom_hbond_distance_HA
_geom_hbond_distance_DA
_geom_hbond_angle_DHA
N H1 O1 5_576 0.926(19) 2.011(19) 2.867(2) 152.9(16)

loop_
_cod_related_entry_id
_cod_related_entry_database
_cod_related_entry_code
1 ChemSpider 3964405
